data_7058307
loop_
_publ_author_name
'Binici, Arzu'
'Okumu\,s, Aytu\(g'
'Elmas, Gamze'
'K\?il\?i\,c, Zeynel'
'Ramazano\(glu, Nagehan'
'A\,c\?ik, Leyla'
'\,Sim\,sek, H\"ulya'
'\,Ca\(gda\,s Tunal\?i, Beste'
'T\"urk, Mustafa'
'G\"uzel, Remziye'
'H\"okelek, Tuncer'

_publ_section_title
;
 Phosphorus--nitrogen compounds. Part 42. The comparative syntheses of
 2-cis-4-ansa(N/O) and spiro(N/O) cyclotetraphosphazene derivatives:
 spectroscopic and crystallographic characterization, antituberculosis and
 cytotoxic activity studies
;
_journal_issue 18
_journal_name_full 'New Journal of Chemistry'
_journal_page_first 6856
_journal_paper_doi 10.1039/C9NJ00577C
_journal_volume 43
_journal_year 2019
_chemical_formula_moiety 'C14 H17 Cl6 Fe N5 O P4'
_chemical_formula_sum 'C14 H17 Cl6 Fe N5 O P4'
_chemical_formula_weight 663.76
_space_group_IT_number 14
_space_group_name_Hall '-P 2yn'
_space_group_name_H-M_alt 'P 1 21/n 1'
_symmetry_cell_setting monoclinic
_symmetry_space_group_name_Hall '-P 2yn'
_symmetry_space_group_name_H-M 'P 1 21/n 1'
_atom_sites_solution_hydrogens geom
_atom_sites_solution_primary direct
_atom_sites_solution_secondary difmap
_audit_creation_method SHELXL-97
_audit_update_record
;
2017-08-24 deposited with the CCDC.    2019-04-15 downloaded from the CCDC.
;
_cell_angle_alpha 90.00
_cell_angle_beta 98.192(3)
_cell_angle_gamma 90.00
_cell_formula_units_Z 4
_cell_length_a 13.9606(4)
_cell_length_b 11.0102(3)
_cell_length_c 16.3482(5)
_cell_measurement_reflns_used 5483
_cell_measurement_temperature 296(2)
_cell_measurement_theta_max 27.35
_cell_measurement_theta_min 2.24
_cell_volume 2487.22(13)
_computing_cell_refinement 'Bruker SAINT'
_computing_data_collection 'Bruker APEX2'
_computing_data_reduction 'Bruker SAINT'
_computing_molecular_graphics 'Ortep-3 for Windows (Farrugia, 1997)'
_computing_publication_material 'WinGX publication routines (Farrugia, 1999) and PLATON (Spek, 2009)'
_computing_structure_refinement 'SHELXL97 (Sheldrick, 2008)'
_computing_structure_solution 'SHELXS97 (Sheldrick, 2008)'
_diffrn_ambient_temperature 296(2)
_diffrn_measured_fraction_theta_full 0.986
_diffrn_measured_fraction_theta_max 0.986
_diffrn_measurement_device_type 'Bruker APEX II CCD'
_diffrn_measurement_method '\f and \w scans'
_diffrn_radiation_monochromator graphite
_diffrn_radiation_source 'fine-focus sealed tube'
_diffrn_radiation_type MoK\a
_diffrn_radiation_wavelength 0.71073
_diffrn_reflns_av_R_equivalents 0.0391
_diffrn_reflns_av_sigmaI/netI 0.0363
_diffrn_reflns_limit_h_max 18
_diffrn_reflns_limit_h_min -17
_diffrn_reflns_limit_k_max 13
_diffrn_reflns_limit_k_min -14
_diffrn_reflns_limit_l_max 20
_diffrn_reflns_limit_l_min -21
_diffrn_reflns_number 19186
_diffrn_reflns_theta_full 27.48
_diffrn_reflns_theta_max 27.48
_diffrn_reflns_theta_min 1.80
_exptl_absorpt_coefficient_mu 1.528
_exptl_absorpt_correction_T_max 0.7456
_exptl_absorpt_correction_T_min 0.6228
_exptl_absorpt_correction_type multi-scan
_exptl_absorpt_process_details 'SADABS; Bruker, 2005'
_exptl_crystal_colour gold
_exptl_crystal_density_diffrn 1.773
_exptl_crystal_density_method 'not measured'
_exptl_crystal_description block
_exptl_crystal_F_000 1328
_exptl_crystal_size_max 0.45
_exptl_crystal_size_mid 0.32
_exptl_crystal_size_min 0.23
_refine_diff_density_max 0.879
_refine_diff_density_min -0.923
_refine_diff_density_rms 0.137
_refine_ls_extinction_method none
_refine_ls_goodness_of_fit_ref 1.052
_refine_ls_hydrogen_treatment constr
_refine_ls_matrix_type full
_refine_ls_number_parameters 280
_refine_ls_number_reflns 5617
_refine_ls_number_restraints 0
_refine_ls_restrained_S_all 1.052
_refine_ls_R_factor_all 0.0604
_refine_ls_R_factor_gt 0.0478
_refine_ls_shift/su_max 0.001
_refine_ls_shift/su_mean 0.000
_refine_ls_structure_factor_coef Fsqd
_refine_ls_weighting_details 'calc w=1/[\s^2^(Fo^2^)+(0.0641P)^2^+2.9666P] where P=(Fo^2^+2Fc^2^)/3'
_refine_ls_weighting_scheme calc
_refine_ls_wR_factor_gt 0.1209
_refine_ls_wR_factor_ref 0.1307
_reflns_number_gt 4559
_reflns_number_total 5617
_reflns_threshold_expression I>2\s(I)
_cod_data_source_file c9nj00577c2.cif
_cod_data_source_block 17gtu011_ansa3_0m
_cod_depositor_comments 'Adding full bibliography for 7058307.cif.'
_cod_original_cell_volume 2487.22(12)
_cod_original_sg_symbol_H-M 'P 21/n'
_cod_database_code 7058307

loop_
_symmetry_equiv_pos_as_xyz
'x, y, z'
'-x+1/2, y+1/2, -z+1/2'
'-x, -y, -z'
'x-1/2, -y-1/2, z-1/2'

loop_
_atom_site_label
_atom_site_type_symbol
_atom_site_fract_x
_atom_site_fract_y
_atom_site_fract_z
_atom_site_U_iso_or_equiv
_atom_site_adp_type
_atom_site_occupancy
_atom_site_symmetry_multiplicity
_atom_site_calc_flag
_atom_site_refinement_flags
C4 C 0.6157(4) 0.9987(4) 0.2125(3) 0.0744(15) Uani 1 1 d .
H4 H 0.6046 0.9713 0.2641 0.089 Uiso 1 1 calc R
Fe1 Fe 0.64586(3) 0.89433(4) 0.11891(3) 0.03285(13) Uani 1 1 d .
P2 P 0.73721(5) 1.09321(7) -0.20954(5) 0.03414(19) Uani 1 1 d .
P1 P 0.75461(5) 1.26134(7) -0.07363(5) 0.03263(18) Uani 1 1 d .
P3 P 0.94159(6) 1.11330(8) -0.22109(5) 0.0368(2) Uani 1 1 d .
P4 P 0.96467(5) 1.25761(8) -0.07717(5) 0.0391(2) Uani 1 1 d .
Cl2 Cl 0.72726(9) 0.91614(9) -0.19231(8) 0.0712(3) Uani 1 1 d .
Cl6 Cl 1.04880(8) 1.40010(11) -0.08541(10) 0.0820(4) Uani 1 1 d .
Cl3 Cl 0.98296(9) 0.94212(11) -0.22836(9) 0.0794(4) Uani 1 1 d .
Cl1 Cl 0.62848(8) 1.12102(13) -0.30011(8) 0.0783(4) Uani 1 1 d .
Cl4 Cl 1.00227(9) 1.19052(17) -0.30877(9) 0.0959(5) Uani 1 1 d .
Cl5 Cl 1.01875(9) 1.19630(15) 0.03477(7) 0.0849(4) Uani 1 1 d .
O1 O 0.68859(17) 1.3737(2) -0.09504(16) 0.0476(6) Uani 1 1 d .
N2 N 0.83049(18) 1.1232(2) -0.24798(17) 0.0372(6) Uani 1 1 d .
C1 C 0.6915(2) 1.0669(3) 0.1064(2) 0.0380(7) Uani 1 1 d .
N5 N 0.7388(2) 1.2284(2) 0.02048(18) 0.0451(7) Uani 1 1 d .
N4 N 0.86104(18) 1.3051(3) -0.08062(19) 0.0450(7) Uani 1 1 d .
N1 N 0.7134(2) 1.1545(3) -0.1310(2) 0.0549(9) Uani 1 1 d .
C8 C 0.5759(3) 0.7369(4) 0.0885(4) 0.0776(16) Uani 1 1 d .
H8 H 0.5096 0.7239 0.0848 0.093 Uiso 1 1 calc R
C6 C 0.7247(3) 0.7827(3) 0.0561(3) 0.0587(10) Uani 1 1 d .
H6 H 0.7740 0.8057 0.0266 0.070 Uiso 1 1 calc R
C2 C 0.5908(2) 1.0577(3) 0.0786(2) 0.0446(8) Uani 1 1 d .
H2 H 0.5601 1.0769 0.0259 0.054 Uiso 1 1 calc R
C11 C 0.7655(3) 1.1089(3) 0.0557(3) 0.0502(9) Uani 1 1 d .
H11A H 0.8282 1.1137 0.0899 0.060 Uiso 1 1 calc R
H11B H 0.7703 1.0512 0.0117 0.060 Uiso 1 1 calc R
C10 C 0.7359(3) 0.7499(3) 0.1387(3) 0.0576(10) Uani 1 1 d .
H10 H 0.7939 0.7470 0.1745 0.069 Uiso 1 1 calc R
C9 C 0.6441(3) 0.7219(4) 0.1586(3) 0.0670(12) Uani 1 1 d .
H9 H 0.6309 0.6972 0.2103 0.080 Uiso 1 1 calc R
C7 C 0.6258(4) 0.7753(4) 0.0245(3) 0.0753(15) Uani 1 1 d .
H7 H 0.5983 0.7928 -0.0294 0.090 Uiso 1 1 calc R
N3 N 0.9915(2) 1.1557(4) -0.1351(2) 0.0700(11) Uani 1 1 d .
C13 C 0.6814(4) 1.4322(4) 0.0453(3) 0.0693(13) Uani 1 1 d .
H13A H 0.6144 1.4067 0.0413 0.083 Uiso 1 1 calc R
H13B H 0.6908 1.4997 0.0837 0.083 Uiso 1 1 calc R
C12 C 0.7453(4) 1.3296(3) 0.0786(2) 0.0588(11) Uani 1 1 d .
H12A H 0.8118 1.3576 0.0894 0.071 Uiso 1 1 calc R
H12B H 0.7266 1.3022 0.1304 0.071 Uiso 1 1 calc R
C14 C 0.7007(4) 1.4738(4) -0.0374(3) 0.0628(11) Uani 1 1 d .
H14A H 0.6563 1.5387 -0.0570 0.075 Uiso 1 1 calc R
H14B H 0.7661 1.5051 -0.0333 0.075 Uiso 1 1 calc R
C5 C 0.7066(3) 1.0310(4) 0.1905(2) 0.0594(10) Uani 1 1 d .
H5 H 0.7657 1.0290 0.2249 0.071 Uiso 1 1 calc R
C3 C 0.5455(3) 1.0149(4) 0.1440(3) 0.0679(13) Uani 1 1 d .
H3 H 0.4796 0.9999 0.1420 0.081 Uiso 1 1 calc R

loop_
_atom_site_aniso_label
_atom_site_aniso_U_11
_atom_site_aniso_U_22
_atom_site_aniso_U_33
_atom_site_aniso_U_23
_atom_site_aniso_U_13
_atom_site_aniso_U_12
C4 0.125(4) 0.054(3) 0.056(3) -0.009(2) 0.055(3) -0.008(3)
Fe1 0.0330(2) 0.0259(2) 0.0405(3) 0.00355(17) 0.00869(17) 0.00035(15)
P2 0.0326(4) 0.0310(4) 0.0384(4) -0.0083(3) 0.0038(3) -0.0037(3)
P1 0.0301(3) 0.0307(4) 0.0387(4) -0.0077(3) 0.0105(3) -0.0046(3)
P3 0.0355(4) 0.0424(5) 0.0332(4) -0.0032(3) 0.0075(3) 0.0055(3)
P4 0.0299(4) 0.0491(5) 0.0380(4) -0.0077(4) 0.0040(3) -0.0070(3)
Cl2 0.0933(8) 0.0325(5) 0.0959(9) -0.0035(5) 0.0414(7) -0.0076(5)
Cl6 0.0444(5) 0.0675(7) 0.1381(12) 0.0097(7) 0.0266(6) -0.0184(5)
Cl3 0.0768(7) 0.0583(7) 0.1018(9) -0.0108(6) 0.0079(6) 0.0304(6)
Cl1 0.0467(5) 0.1057(10) 0.0742(7) 0.0024(7) -0.0196(5) -0.0057(5)
Cl4 0.0614(6) 0.1463(14) 0.0844(9) 0.0517(9) 0.0258(6) -0.0123(7)
Cl5 0.0697(7) 0.1285(12) 0.0528(6) 0.0209(7) -0.0038(5) -0.0007(7)
O1 0.0464(13) 0.0483(14) 0.0475(14) -0.0040(11) 0.0047(10) 0.0104(11)
N2 0.0360(13) 0.0405(15) 0.0355(14) 0.0000(11) 0.0059(10) 0.0024(11)
C1 0.0483(17) 0.0231(14) 0.0444(18) -0.0028(13) 0.0123(14) -0.0036(12)
N5 0.0694(19) 0.0267(13) 0.0423(16) -0.0011(12) 0.0183(14) -0.0074(12)
N4 0.0320(13) 0.0460(17) 0.0587(18) -0.0109(14) 0.0126(12) -0.0081(11)
N1 0.0497(16) 0.0583(19) 0.062(2) -0.0331(16) 0.0258(14) -0.0221(14)
C8 0.049(2) 0.038(2) 0.142(5) -0.011(3) 0.000(3) -0.0086(17)
C6 0.068(2) 0.037(2) 0.076(3) -0.0017(19) 0.031(2) 0.0164(17)
C2 0.0406(16) 0.0282(16) 0.067(2) 0.0061(15) 0.0139(15) 0.0090(13)
C11 0.0480(18) 0.0375(19) 0.069(3) 0.0108(17) 0.0202(17) -0.0033(14)
C10 0.0461(19) 0.044(2) 0.081(3) 0.0085(19) 0.0015(19) 0.0143(16)
C9 0.071(3) 0.038(2) 0.095(4) 0.023(2) 0.022(2) 0.0009(18)
C7 0.100(4) 0.042(2) 0.074(3) -0.026(2) -0.023(3) 0.022(2)
N3 0.0495(18) 0.094(3) 0.061(2) -0.036(2) -0.0111(16) 0.0228(18)
C13 0.103(4) 0.040(2) 0.072(3) -0.018(2) 0.039(3) 0.002(2)
C12 0.099(3) 0.042(2) 0.039(2) -0.0094(16) 0.021(2) -0.019(2)
C14 0.086(3) 0.037(2) 0.067(3) -0.0036(19) 0.015(2) 0.0153(19)
C5 0.086(3) 0.048(2) 0.041(2) -0.0106(17) -0.0008(19) -0.012(2)
C3 0.064(2) 0.045(2) 0.107(4) 0.005(2) 0.054(3) 0.0094(18)

loop_
_atom_type_symbol
_atom_type_description
_atom_type_scat_dispersion_real
_atom_type_scat_dispersion_imag
_atom_type_scat_source
C C 0.0033 0.0016 'International Tables Vol C Tables 4.2.6.8 and 6.1.1.4'
H H 0.0000 0.0000 'International Tables Vol C Tables 4.2.6.8 and 6.1.1.4'
N N 0.0061 0.0033 'International Tables Vol C Tables 4.2.6.8 and 6.1.1.4'
P P 0.1023 0.0942 'International Tables Vol C Tables 4.2.6.8 and 6.1.1.4'
Cl Cl 0.1484 0.1585 'International Tables Vol C Tables 4.2.6.8 and 6.1.1.4'
Fe Fe 0.3463 0.8444 'International Tables Vol C Tables 4.2.6.8 and 6.1.1.4'
O O 0.0106 0.0060 'International Tables Vol C Tables 4.2.6.8 and 6.1.1.4'

loop_
_geom_angle_atom_site_label_1
_geom_angle_atom_site_label_2
_geom_angle_atom_site_label_3
_geom_angle
C3 C4 C5 108.5(4)
C3 C4 Fe1 70.1(2)
C5 C4 Fe1 69.9(2)
C3 C4 H4 125.7
C5 C4 H4 125.7
Fe1 C4 H4 125.9
C4 Fe1 C9 106.4(2)
C4 Fe1 C7 159.4(2)
C9 Fe1 C7 68.0(2)
C4 Fe1 C3 40.5(2)
C9 Fe1 C3 121.10(18)
C7 Fe1 C3 124.1(2)
C4 Fe1 C8 122.2(2)
C9 Fe1 C8 40.4(2)
C7 Fe1 C8 40.7(2)
C3 Fe1 C8 106.85(19)
C4 Fe1 C5 41.1(2)
C9 Fe1 C5 122.8(2)
C7 Fe1 C5 158.6(2)
C3 Fe1 C5 68.8(2)
C8 Fe1 C5 158.9(2)
C4 Fe1 C1 69.05(16)
C9 Fe1 C1 159.89(18)
C7 Fe1 C1 123.0(2)
C3 Fe1 C1 68.90(15)
C8 Fe1 C1 158.5(2)
C5 Fe1 C1 41.04(15)
C4 Fe1 C6 157.4(2)
C9 Fe1 C6 67.83(19)
C7 Fe1 C6 40.75(19)
C3 Fe1 C6 161.3(2)
C8 Fe1 C6 68.4(2)
C5 Fe1 C6 122.20(19)
C1 Fe1 C6 108.47(15)
C4 Fe1 C10 121.4(2)
C9 Fe1 C10 40.66(17)
C7 Fe1 C10 68.10(18)
C3 Fe1 C10 156.8(2)
C8 Fe1 C10 68.43(18)
C5 Fe1 C10 107.02(18)
C1 Fe1 C10 123.80(15)
C6 Fe1 C10 40.03(18)
C4 Fe1 C2 68.20(19)
C9 Fe1 C2 157.18(16)
C7 Fe1 C2 108.84(18)
C3 Fe1 C2 40.47(16)
C8 Fe1 C2 122.27(18)
C5 Fe1 C2 68.64(17)
C1 Fe1 C2 40.99(14)
C6 Fe1 C2 125.56(16)
C10 Fe1 C2 161.15(16)
N1 P2 N2 122.62(15)
N1 P2 Cl2 106.71(15)
N2 P2 Cl2 110.24(11)
N1 P2 Cl1 108.84(15)
N2 P2 Cl1 105.07(11)
Cl2 P2 Cl1 101.32(7)
O1 P1 N1 107.96(18)
O1 P1 N4 105.94(15)
N1 P1 N4 117.10(16)
O1 P1 N5 103.59(15)
N1 P1 N5 108.18(17)
N4 P1 N5 113.08(16)
N3 P3 N2 122.47(17)
N3 P3 Cl4 110.36(18)
N2 P3 Cl4 106.29(12)
N3 P3 Cl3 104.12(16)
N2 P3 Cl3 109.74(12)
Cl4 P3 Cl3 102.06(8)
N4 P4 N3 122.28(17)
N4 P4 Cl6 107.10(13)
N3 P4 Cl6 109.64(18)
N4 P4 Cl5 112.41(13)
N3 P4 Cl5 102.87(16)
Cl6 P4 Cl5 100.38(7)
C14 O1 P1 116.8(2)
P3 N2 P2 136.70(19)
C5 C1 C2 107.2(3)
C5 C1 C11 127.4(3)
C2 C1 C11 125.4(3)
C5 C1 Fe1 69.3(2)
C2 C1 Fe1 69.73(18)
C11 C1 Fe1 127.0(2)
C12 N5 C11 116.2(3)
C12 N5 P1 116.2(2)
C11 N5 P1 120.8(2)
P4 N4 P1 141.8(2)
P2 N1 P1 137.0(2)
C9 C8 C7 107.2(4)
C9 C8 Fe1 69.4(2)
C7 C8 Fe1 69.5(2)
C9 C8 H8 126.4
C7 C8 H8 126.4
Fe1 C8 H8 126.2
C10 C6 C7 108.2(4)
C10 C6 Fe1 70.0(2)
C7 C6 Fe1 69.2(2)
C10 C6 H6 125.9
C7 C6 H6 125.9
Fe1 C6 H6 126.5
C3 C2 C1 108.3(4)
C3 C2 Fe1 69.2(2)
C1 C2 Fe1 69.28(18)
C3 C2 H2 125.8
C1 C2 H2 125.8
Fe1 C2 H2 127.3
N5 C11 C1 109.9(3)
N5 C11 H11A 109.7
C1 C11 H11A 109.7
N5 C11 H11B 109.7
C1 C11 H11B 109.7
H11A C11 H11B 108.2
C6 C10 C9 107.7(4)
C6 C10 Fe1 70.0(2)
C9 C10 Fe1 69.0(2)
C6 C10 H10 126.2
C9 C10 H10 126.2
Fe1 C10 H10 126.4
C8 C9 C10 108.9(5)
C8 C9 Fe1 70.1(2)
C10 C9 Fe1 70.3(2)
C8 C9 H9 125.5
C10 C9 H9 125.5
Fe1 C9 H9 125.6
C8 C7 C6 108.0(4)
C8 C7 Fe1 69.7(3)
C6 C7 Fe1 70.0(2)
C8 C7 H7 126.0
C6 C7 H7 126.0
Fe1 C7 H7 125.8
P4 N3 P3 131.1(2)
C14 C13 C12 112.9(3)
C14 C13 H13A 109.0
C12 C13 H13A 109.0
C14 C13 H13B 109.0
C12 C13 H13B 109.0
H13A C13 H13B 107.8
N5 C12 C13 111.2(4)
N5 C12 H12A 109.4
C13 C12 H12A 109.4
N5 C12 H12B 109.4
C13 C12 H12B 109.4
H12A C12 H12B 108.0
O1 C14 C13 109.8(3)
O1 C14 H14A 109.7
C13 C14 H14A 109.7
O1 C14 H14B 109.7
C13 C14 H14B 109.7
H14A C14 H14B 108.2
C4 C5 C1 107.6(4)
C4 C5 Fe1 69.0(2)
C1 C5 Fe1 69.71(19)
C4 C5 H5 126.2
C1 C5 H5 126.2
Fe1 C5 H5 126.7
C4 C3 C2 108.4(4)
C4 C3 Fe1 69.4(2)
C2 C3 Fe1 70.3(2)
C4 C3 H3 125.8
C2 C3 H3 125.8
Fe1 C3 H3 126.0

loop_
_geom_bond_atom_site_label_1
_geom_bond_atom_site_label_2
_geom_bond_distance
C4 C3 1.391(7)
C4 C5 1.414(7)
C4 Fe1 2.006(4)
C4 H4 0.9300
Fe1 C9 2.008(4)
Fe1 C7 2.013(4)
Fe1 C3 2.015(4)
Fe1 C8 2.016(4)
Fe1 C5 2.017(4)
Fe1 C1 2.023(3)
Fe1 C6 2.024(4)
Fe1 C10 2.024(3)
Fe1 C2 2.029(3)
P2 N1 1.528(3)
P2 N2 1.560(3)
P2 Cl2 1.9775(13)
P2 Cl1 1.9874(13)
P1 O1 1.553(2)
P1 N1 1.563(3)
P1 N4 1.581(3)
P1 N5 1.626(3)
P3 N3 1.549(3)
P3 N2 1.555(3)
P3 Cl4 1.9599(14)
P3 Cl3 1.9798(14)
P4 N4 1.532(3)
P4 N3 1.548(3)
P4 Cl6 1.9759(13)
P4 Cl5 1.9952(15)
O1 C14 1.444(5)
C1 C5 1.416(5)
C1 C2 1.419(5)
C1 C11 1.487(5)
N5 C12 1.459(4)
N5 C11 1.463(4)
C8 C9 1.391(7)
C8 C7 1.403(8)
C8 H8 0.9300
C6 C10 1.386(6)
C6 C7 1.406(6)
C6 H6 0.9300
C2 C3 1.399(6)
C2 H2 0.9300
C11 H11A 0.9700
C11 H11B 0.9700
C10 C9 1.401(6)
C10 H10 0.9300
C9 H9 0.9300
C7 H7 0.9300
C13 C14 1.488(6)
C13 C12 1.493(6)
C13 H13A 0.9700
C13 H13B 0.9700
C12 H12A 0.9700
C12 H12B 0.9700
C14 H14A 0.9700
C14 H14B 0.9700
C5 H5 0.9300
C3 H3 0.9300

loop_
_geom_torsion_atom_site_label_1
_geom_torsion_atom_site_label_2
_geom_torsion_atom_site_label_3
_geom_torsion_atom_site_label_4
_geom_torsion
C3 C4 Fe1 C9 -119.0(3)
C5 C4 Fe1 C9 121.4(3)
C3 C4 Fe1 C7 -48.2(7)
C5 C4 Fe1 C7 -167.7(5)
C5 C4 Fe1 C3 -119.5(4)
C3 C4 Fe1 C8 -77.8(3)
C5 C4 Fe1 C8 162.6(3)
C3 C4 Fe1 C5 119.5(4)
C3 C4 Fe1 C1 81.7(3)
C5 C4 Fe1 C1 -37.9(3)
C3 C4 Fe1 C6 169.5(4)
C5 C4 Fe1 C6 50.0(6)
C3 C4 Fe1 C10 -160.7(2)
C5 C4 Fe1 C10 79.8(3)
C3 C4 Fe1 C2 37.5(2)
C5 C4 Fe1 C2 -82.1(3)
N1 P1 O1 C14 166.6(3)
N4 P1 O1 C14 -67.2(3)
N5 P1 O1 C14 52.0(3)
N3 P3 N2 P2 -46.3(4)
Cl4 P3 N2 P2 -174.3(2)
Cl3 P3 N2 P2 76.0(3)
N1 P2 N2 P3 62.0(4)
Cl2 P2 N2 P3 -64.8(3)
Cl1 P2 N2 P3 -173.2(2)
C4 Fe1 C1 C5 38.0(3)
C9 Fe1 C1 C5 -42.3(6)
C7 Fe1 C1 C5 -160.8(3)
C3 Fe1 C1 C5 81.5(3)
C8 Fe1 C1 C5 163.9(5)
C6 Fe1 C1 C5 -118.2(3)
C10 Fe1 C1 C5 -76.6(3)
C2 Fe1 C1 C5 118.4(3)
C4 Fe1 C1 C2 -80.5(3)
C9 Fe1 C1 C2 -160.8(5)
C7 Fe1 C1 C2 80.7(3)
C3 Fe1 C1 C2 -37.0(3)
C8 Fe1 C1 C2 45.4(5)
C5 Fe1 C1 C2 -118.4(3)
C6 Fe1 C1 C2 123.4(2)
C10 Fe1 C1 C2 165.0(2)
C4 Fe1 C1 C11 159.9(4)
C9 Fe1 C1 C11 79.6(6)
C7 Fe1 C1 C11 -38.9(4)
C3 Fe1 C1 C11 -156.6(4)
C8 Fe1 C1 C11 -74.2(6)
C5 Fe1 C1 C11 121.9(4)
C6 Fe1 C1 C11 3.8(4)
C10 Fe1 C1 C11 45.4(4)
C2 Fe1 C1 C11 -119.6(4)
O1 P1 N5 C12 -47.8(3)
N1 P1 N5 C12 -162.2(3)
N4 P1 N5 C12 66.4(3)
O1 P1 N5 C11 162.2(3)
N1 P1 N5 C11 47.8(3)
N4 P1 N5 C11 -83.6(3)
N3 P4 N4 P1 57.0(4)
Cl6 P4 N4 P1 -175.4(3)
Cl5 P4 N4 P1 -66.1(4)
O1 P1 N4 P4 -174.0(3)
N1 P1 N4 P4 -53.5(4)
N5 P1 N4 P4 73.2(4)
N2 P2 N1 P1 8.1(5)
Cl2 P2 N1 P1 136.5(4)
Cl1 P2 N1 P1 -114.9(4)
O1 P1 N1 P2 101.6(4)
N4 P1 N1 P2 -17.8(5)
N5 P1 N1 P2 -146.9(4)
C4 Fe1 C8 C9 -76.9(4)
C7 Fe1 C8 C9 118.5(4)
C3 Fe1 C8 C9 -118.5(3)
C5 Fe1 C8 C9 -43.9(7)
C1 Fe1 C8 C9 166.5(4)
C6 Fe1 C8 C9 80.7(3)
C10 Fe1 C8 C9 37.5(3)
C2 Fe1 C8 C9 -160.0(3)
C4 Fe1 C8 C7 164.5(3)
C9 Fe1 C8 C7 -118.5(4)
C3 Fe1 C8 C7 123.0(3)
C5 Fe1 C8 C7 -162.4(5)
C1 Fe1 C8 C7 47.9(6)
C6 Fe1 C8 C7 -37.9(3)
C10 Fe1 C8 C7 -81.0(3)
C2 Fe1 C8 C7 81.5(3)
C4 Fe1 C6 C10 41.2(6)
C9 Fe1 C6 C10 -38.0(3)
C7 Fe1 C6 C10 -119.5(4)
C3 Fe1 C6 C10 -160.4(5)
C8 Fe1 C6 C10 -81.7(3)
C5 Fe1 C6 C10 77.8(3)
C1 Fe1 C6 C10 120.9(3)
C2 Fe1 C6 C10 163.3(2)
C4 Fe1 C6 C7 160.8(4)
C9 Fe1 C6 C7 81.6(3)
C3 Fe1 C6 C7 -40.9(7)
C8 Fe1 C6 C7 37.9(3)
C5 Fe1 C6 C7 -162.7(3)
C1 Fe1 C6 C7 -119.5(3)
C10 Fe1 C6 C7 119.5(4)
C2 Fe1 C6 C7 -77.2(3)
C5 C1 C2 C3 -1.1(4)
C11 C1 C2 C3 -180.0(3)
Fe1 C1 C2 C3 58.3(2)
C5 C1 C2 Fe1 -59.4(2)
C11 C1 C2 Fe1 121.7(3)
C4 Fe1 C2 C3 -37.5(3)
C9 Fe1 C2 C3 42.8(6)
C7 Fe1 C2 C3 120.8(3)
C8 Fe1 C2 C3 77.8(4)
C5 Fe1 C2 C3 -81.9(3)
C1 Fe1 C2 C3 -120.2(4)
C6 Fe1 C2 C3 163.0(3)
C10 Fe1 C2 C3 -162.0(5)
C4 Fe1 C2 C1 82.7(3)
C9 Fe1 C2 C1 163.0(5)
C7 Fe1 C2 C1 -119.0(3)
C3 Fe1 C2 C1 120.2(4)
C8 Fe1 C2 C1 -162.0(3)
C5 Fe1 C2 C1 38.3(2)
C6 Fe1 C2 C1 -76.8(3)
C10 Fe1 C2 C1 -41.8(6)
C12 N5 C11 C1 69.8(4)
P1 N5 C11 C1 -140.2(3)
C5 C1 C11 N5 -124.3(4)
C2 C1 C11 N5 54.5(5)
Fe1 C1 C11 N5 144.7(3)
C7 C6 C10 C9 0.1(5)
Fe1 C6 C10 C9 59.0(3)
C7 C6 C10 Fe1 -58.9(3)
C4 Fe1 C10 C6 -162.8(3)
C9 Fe1 C10 C6 119.0(4)
C7 Fe1 C10 C6 37.7(3)
C3 Fe1 C10 C6 164.2(5)
C8 Fe1 C10 C6 81.7(3)
C5 Fe1 C10 C6 -120.1(3)
C1 Fe1 C10 C6 -78.2(3)
C2 Fe1 C10 C6 -46.5(6)
C4 Fe1 C10 C9 78.2(3)
C7 Fe1 C10 C9 -81.3(3)
C3 Fe1 C10 C9 45.2(6)
C8 Fe1 C10 C9 -37.3(3)
C5 Fe1 C10 C9 120.8(3)
C1 Fe1 C10 C9 162.7(3)
C6 Fe1 C10 C9 -119.0(4)
C2 Fe1 C10 C9 -165.5(5)
C7 C8 C9 C10 -0.3(5)
Fe1 C8 C9 C10 -59.8(3)
C7 C8 C9 Fe1 59.5(3)
C6 C10 C9 C8 0.1(5)
Fe1 C10 C9 C8 59.7(3)
C6 C10 C9 Fe1 -59.6(3)
C4 Fe1 C9 C8 120.8(4)
C7 Fe1 C9 C8 -38.2(3)
C3 Fe1 C9 C8 79.3(4)
C5 Fe1 C9 C8 162.7(3)
C1 Fe1 C9 C8 -165.6(5)
C6 Fe1 C9 C8 -82.3(3)
C10 Fe1 C9 C8 -119.7(5)
C2 Fe1 C9 C8 48.3(6)
C4 Fe1 C9 C10 -119.5(3)
C7 Fe1 C9 C10 81.5(3)
C3 Fe1 C9 C10 -161.0(3)
C8 Fe1 C9 C10 119.7(5)
C5 Fe1 C9 C10 -77.6(3)
C1 Fe1 C9 C10 -45.8(7)
C6 Fe1 C9 C10 37.4(3)
C2 Fe1 C9 C10 168.0(4)
C9 C8 C7 C6 0.4(5)
Fe1 C8 C7 C6 59.8(3)
C9 C8 C7 Fe1 -59.5(3)
C10 C6 C7 C8 -0.3(5)
Fe1 C6 C7 C8 -59.6(3)
C10 C6 C7 Fe1 59.3(3)
C4 Fe1 C7 C8 -39.9(7)
C9 Fe1 C7 C8 37.9(3)
C3 Fe1 C7 C8 -75.6(3)
C5 Fe1 C7 C8 162.7(5)
C1 Fe1 C7 C8 -161.1(2)
C6 Fe1 C7 C8 119.0(4)
C10 Fe1 C7 C8 81.9(3)
C2 Fe1 C7 C8 -117.9(3)
C4 Fe1 C7 C6 -158.9(5)
C9 Fe1 C7 C6 -81.1(3)
C3 Fe1 C7 C6 165.4(2)
C8 Fe1 C7 C6 -119.0(4)
C5 Fe1 C7 C6 43.6(6)
C1 Fe1 C7 C6 79.9(3)
C10 Fe1 C7 C6 -37.1(3)
C2 Fe1 C7 C6 123.1(3)
N4 P4 N3 P3 24.2(5)
Cl6 P4 N3 P3 -102.3(4)
Cl5 P4 N3 P3 151.6(4)
N2 P3 N3 P4 -30.4(5)
Cl4 P3 N3 P4 95.8(4)
Cl3 P3 N3 P4 -155.3(4)
C11 N5 C12 C13 -156.9(3)
P1 N5 C12 C13 51.7(4)
C14 C13 C12 N5 -54.9(5)
P1 O1 C14 C13 -59.6(4)
C12 C13 C14 O1 57.8(5)
C3 C4 C5 C1 -0.4(5)
Fe1 C4 C5 C1 59.2(3)
C3 C4 C5 Fe1 -59.6(3)
C2 C1 C5 C4 0.9(4)
C11 C1 C5 C4 179.8(3)
Fe1 C1 C5 C4 -58.8(3)
C2 C1 C5 Fe1 59.7(2)
C11 C1 C5 Fe1 -121.4(3)
C9 Fe1 C5 C4 -76.8(4)
C7 Fe1 C5 C4 168.2(5)
C3 Fe1 C5 C4 37.3(3)
C8 Fe1 C5 C4 -44.5(6)
C1 Fe1 C5 C4 119.1(4)
C6 Fe1 C5 C4 -159.7(3)
C10 Fe1 C5 C4 -118.6(3)
C2 Fe1 C5 C4 80.9(3)
C4 Fe1 C5 C1 -119.1(4)
C9 Fe1 C5 C1 164.0(2)
C7 Fe1 C5 C1 49.0(6)
C3 Fe1 C5 C1 -81.8(3)
C8 Fe1 C5 C1 -163.6(4)
C6 Fe1 C5 C1 81.2(3)
C10 Fe1 C5 C1 122.3(2)
C2 Fe1 C5 C1 -38.3(2)
C5 C4 C3 C2 -0.3(5)
Fe1 C4 C3 C2 -59.8(3)
C5 C4 C3 Fe1 59.5(3)
C1 C2 C3 C4 0.8(4)
Fe1 C2 C3 C4 59.2(3)
C1 C2 C3 Fe1 -58.4(2)
C9 Fe1 C3 C4 78.5(3)
C7 Fe1 C3 C4 161.6(3)
C8 Fe1 C3 C4 120.2(3)
C5 Fe1 C3 C4 -37.9(3)
C1 Fe1 C3 C4 -82.0(3)
C6 Fe1 C3 C4 -167.4(5)
C10 Fe1 C3 C4 45.8(6)
C2 Fe1 C3 C4 -119.5(4)
C4 Fe1 C3 C2 119.5(4)
C9 Fe1 C3 C2 -162.1(3)
C7 Fe1 C3 C2 -79.0(3)
C8 Fe1 C3 C2 -120.3(3)
C5 Fe1 C3 C2 81.6(3)
C1 Fe1 C3 C2 37.4(2)
C6 Fe1 C3 C2 -47.9(7)
C10 Fe1 C3 C2 165.3(4)
